data_7121936
loop_
_publ_author_name
'Mason, Kevin'
'Harnden, Alice C.'
'Patrick, Connor W.'
'Poh, Adeline W. J.'
'Batsanov, Andrei S.'
'Suturina, Elizaveta A.'
'Vonci, Michele'
'McInnes, Eric J. L.'
'Chilton, Nicholas F.'
'Parker, David'

_publ_section_title
;
 Exquisite sensitivity of the ligand field to solvation and donor
 polarisability in coordinatively saturated lanthanide complexes.
;
_journal_issue 61
_journal_name_full 'Chemical communications (Cambridge, England)'
_journal_page_first 8486
_journal_page_last 8489
_journal_paper_doi 10.1039/c8cc04995e
_journal_volume 54
_journal_year 2018
_chemical_formula_moiety 'C27 H24 Cl3 Eu N6 O6, 2.5(H2 O)'
_chemical_formula_sum 'C27 H29 Cl3 Eu N6 O8.5'
_chemical_formula_weight 831.87
_space_group_crystal_system triclinic
_space_group_IT_number 2
_space_group_name_Hall '-P 1'
_space_group_name_H-M_alt 'P -1'
_symmetry_space_group_name_Hall '-P 1'
_symmetry_space_group_name_H-M 'P -1'
_atom_sites_solution_hydrogens mixed
_atom_sites_solution_primary dual
_atom_sites_solution_secondary difmap
_audit_creation_date 2018-03-17
_audit_creation_method
;
Olex2 1.2-beta
(compiled 2018.03.09 svn.r3491 for OlexSys, GUI svn.r5479)
;
_audit_update_record
;
2018-06-13 deposited with the CCDC.
2018-07-10 downloaded from the CCDC.
;
_cell_angle_alpha 109.078(3)
_cell_angle_beta 90.559(4)
_cell_angle_gamma 108.769(3)
_cell_formula_units_Z 2
_cell_length_a 8.0370(8)
_cell_length_b 11.9227(12)
_cell_length_c 17.541(2)
_cell_measurement_reflns_used 9882
_cell_measurement_temperature 120
_cell_measurement_theta_max 32.80
_cell_measurement_theta_min 2.48
_cell_volume 1491.6(3)
_computing_cell_refinement 'SAINT v8.38A (Bruker, 2017)'
_computing_data_collection 'APEX3 v.2016.1-0 (Bruker, 2016)'
_computing_data_reduction 'SAINT v8.38A (Bruker, 2017)'
_computing_molecular_graphics 'Olex2 (Dolomanov et al., 2009)'
_computing_publication_material 'Olex2 (Dolomanov et al., 2009)'
_computing_structure_refinement 'ShelXL 2018/3 (Sheldrick, 2015a)'
_computing_structure_solution 'ShelXT 2018/2 (Sheldrick, 2015)'
_diffrn_ambient_temperature 120
_diffrn_detector_area_resol_mean 10.4
_diffrn_detector_type 'Bruker PHOTON 100 CMOS'
_diffrn_measured_fraction_theta_full 0.999
_diffrn_measured_fraction_theta_max 0.985
_diffrn_measurement_device '3-circle area detector diffractometer'
_diffrn_measurement_device_type D8V_Mo
_diffrn_measurement_method '\f and \w scans'
_diffrn_radiation_monochromator 'focusing mirrors'
_diffrn_radiation_probe x-ray
_diffrn_radiation_type MoK\a
_diffrn_radiation_wavelength 0.71073
_diffrn_reflns_av_R_equivalents 0.0367
_diffrn_reflns_av_unetI/netI 0.0433
_diffrn_reflns_Laue_measured_fraction_full 0.999
_diffrn_reflns_Laue_measured_fraction_max 0.985
_diffrn_reflns_limit_h_max 12
_diffrn_reflns_limit_h_min -12
_diffrn_reflns_limit_k_max 18
_diffrn_reflns_limit_k_min -18
_diffrn_reflns_limit_l_max 26
_diffrn_reflns_limit_l_min -27
_diffrn_reflns_number 39992
_diffrn_reflns_point_group_measured_fraction_full 0.999
_diffrn_reflns_point_group_measured_fraction_max 0.985
_diffrn_reflns_theta_full 25.242
_diffrn_reflns_theta_max 33.860
_diffrn_reflns_theta_min 2.478
_diffrn_source 'microfocus sealed X-ray tube'
_diffrn_source_type 'Incoatec I\mS microsource'
_diffrn_standards_number 0
_exptl_absorpt_coefficient_mu 2.435
_exptl_absorpt_correction_T_max 0.8787
_exptl_absorpt_correction_T_min 0.6408
_exptl_absorpt_correction_type integration
_exptl_absorpt_process_details
; SADABS-2016/2 (Krause et al., 2015) was used for absorption correction. 
 wR2(int) was 0.0815 before and 0.0470 after correction. The Ratio of 
 minimum to maximum transmission is 0.7293. The \l/2 correction factor 
 is Not present.
;
_exptl_crystal_colour colourless
_exptl_crystal_colour_primary colourless
_exptl_crystal_density_diffrn 1.852
_exptl_crystal_description plate
_exptl_crystal_F_000 830
_exptl_crystal_recrystallization_method 'Re-crystallisation from solvent: water'
_exptl_crystal_size_max 0.284
_exptl_crystal_size_mid 0.173
_exptl_crystal_size_min 0.068
_refine_diff_density_max 1.341
_refine_diff_density_min -1.063
_refine_diff_density_rms 0.115
_refine_ls_extinction_method none
_refine_ls_goodness_of_fit_ref 1.041
_refine_ls_hydrogen_treatment mixed
_refine_ls_matrix_type full
_refine_ls_number_parameters 425
_refine_ls_number_reflns 11866
_refine_ls_number_restraints 0
_refine_ls_restrained_S_all 1.041
_refine_ls_R_factor_all 0.0389
_refine_ls_R_factor_gt 0.0279
_refine_ls_shift/su_max 0.001
_refine_ls_shift/su_mean 0.000
_refine_ls_structure_factor_coef Fsqd
_refine_ls_weighting_details 'w=1/[\s^2^(Fo^2^)+(0.0302P)^2^+0.3369P] where P=(Fo^2^+2Fc^2^)/3'
_refine_ls_weighting_scheme calc
_refine_ls_wR_factor_gt 0.0607
_refine_ls_wR_factor_ref 0.0630
_reflns_Friedel_coverage 0.000
_reflns_number_gt 10179
_reflns_number_total 11866
_reflns_threshold_expression 'I > 2\s(I)'
_cod_data_source_file c8cc04995e2.cif
_cod_data_source_block EuL5_18srv120
_cod_depositor_comments
;
The following automatic conversions were performed:

'_diffrn_radiation_probe' value 'X-ray' changed to 'x-ray' according
to
/home/data/users/saulius/crontab/automatic-downloads/rss-feeds/RSC/lib/dictionaries/cif_core.dic
dictionary named 'cif_core.dic' version 2.4.2 from 2011-04-26.

Automatic conversion script
Id: cif_fix_values 4973 2017-02-22 13:04:09Z antanas 

 Adding full bibliography for 7121932--7121939.cif.
;
_cod_original_cell_volume 1491.5(3)
_cod_original_formula_sum 'C27 H29 Cl3 Eu N6 O8.50'
_cod_database_code 7121936
_shelx_shelxl_version_number 2016/6
_shelx_space_group_comment
;
The symmetry employed for this shelxl refinement is uniquely defined
by the following loop, which should always be used as a source of
symmetry information in preference to the above space-group names.
They are only intended as comments.
;
_shelx_estimated_absorpt_t_max 0.852
_shelx_estimated_absorpt_t_min 0.545
_olex2_refinement_description
;
1. Fixed Uiso
 At 1.2 times of:
  All C(H) groups, All C(H,H) groups
 At 1.5 times of:
  All O(H) groups
2. Others
 Fixed Sof: O3W(0.38) O2W(0.62) O4W(0.33) O5W(0.17)
3.a Secondary CH2 refined with riding coordinates:
 C2(H2A,H2B), C3(H3A,H3B), C5(H5A,H5B), C6(H6A,H6B), C8(H8A,H8B), C9(H9A,H9B),
 C11(H11A,H11B), C21(H21A,H21B), C31(H31A,H31B)
3.b Aromatic/amide H refined with riding coordinates:
 C13(H13), C15(H15), C23(H23), C25(H25), C33(H33), C35(H35)
;

loop_
_space_group_symop_operation_xyz
'x, y, z'
'-x, -y, -z'

loop_
_atom_site_label
_atom_site_type_symbol
_atom_site_fract_x
_atom_site_fract_y
_atom_site_fract_z
_atom_site_U_iso_or_equiv
_atom_site_adp_type
_atom_site_occupancy
_atom_site_site_symmetry_order
_atom_site_calc_flag
_atom_site_refinement_flags_posn
_atom_site_refinement_flags_occupancy
_atom_site_disorder_assembly
_atom_site_disorder_group
Eu Eu 0.33027(2) 0.30948(2) 0.21664(2) 0.01260(3) Uani 1 1 d . . . .
Cl1 Cl 0.30627(7) 0.18609(6) -0.20340(3) 0.03380(12) Uani 1 1 d . . . .
Cl2 Cl 0.01344(7) -0.18410(4) 0.37135(3) 0.02623(10) Uani 1 1 d . . . .
Cl3 Cl 0.66991(8) 0.94009(5) 0.48113(3) 0.03000(11) Uani 1 1 d . . . .
O11 O 0.06539(17) 0.16493(12) 0.13431(8) 0.0180(3) Uani 1 1 d . . . .
O12 O -0.12011(17) 0.08034(14) 0.01815(9) 0.0243(3) Uani 1 1 d . . . .
O21 O 0.15362(18) 0.34195(12) 0.32746(9) 0.0201(3) Uani 1 1 d . . . .
O22 O 0.02927(19) 0.29425(13) 0.43163(9) 0.0234(3) Uani 1 1 d . . . .
O31 O 0.23109(19) 0.45880(12) 0.18460(8) 0.0210(3) Uani 1 1 d . . . .
O32 O 0.23172(19) 0.65325(13) 0.20338(9) 0.0233(3) Uani 1 1 d . . . .
N1 N 0.64305(19) 0.37806(14) 0.15922(10) 0.0158(3) Uani 1 1 d . . . .
N4 N 0.4915(2) 0.13771(14) 0.18567(10) 0.0163(3) Uani 1 1 d . . . .
N7 N 0.6215(2) 0.37405(15) 0.32318(10) 0.0171(3) Uani 1 1 d . . . .
N11 N 0.32590(19) 0.27546(14) 0.06539(10) 0.0158(3) Uani 1 1 d . . . .
N21 N 0.21165(19) 0.12751(14) 0.27023(9) 0.0146(3) Uani 1 1 d . . . .
N31 N 0.45050(19) 0.53585(14) 0.31705(9) 0.0143(3) Uani 1 1 d . . . .
C2 C 0.7099(2) 0.27025(18) 0.12192(13) 0.0204(4) Uani 1 1 d . . . .
H2A H 0.817345 0.283834 0.156756 0.024 Uiso 1 1 calc R . . .
H2B H 0.744795 0.271289 0.068115 0.024 Uiso 1 1 calc R . . .
C3 C 0.5758(3) 0.14050(18) 0.11110(12) 0.0198(4) Uani 1 1 d . . . .
H3A H 0.482832 0.116655 0.065570 0.024 Uiso 1 1 calc R . . .
H3B H 0.636101 0.077272 0.096662 0.024 Uiso 1 1 calc R . . .
C5 C 0.6244(3) 0.15628(19) 0.25314(13) 0.0213(4) Uani 1 1 d . . . .
H5A H 0.744366 0.181298 0.236546 0.026 Uiso 1 1 calc R . . .
H5B H 0.601830 0.074727 0.261504 0.026 Uiso 1 1 calc R . . .
C6 C 0.6211(3) 0.25554(18) 0.33342(12) 0.0207(4) Uani 1 1 d . . . .
H6A H 0.513758 0.221357 0.357400 0.025 Uiso 1 1 calc R . . .
H6B H 0.725829 0.274241 0.371727 0.025 Uiso 1 1 calc R . . .
C8 C 0.7943(2) 0.43805(19) 0.29817(12) 0.0201(4) Uani 1 1 d . . . .
H8A H 0.861691 0.379251 0.283581 0.024 Uiso 1 1 calc R . . .
H8B H 0.864548 0.512821 0.345192 0.024 Uiso 1 1 calc R . . .
C9 C 0.7736(2) 0.48021(18) 0.22665(12) 0.0187(3) Uani 1 1 d . . . .
H9A H 0.734612 0.554491 0.245020 0.022 Uiso 1 1 calc R . . .
H9B H 0.889737 0.506080 0.206737 0.022 Uiso 1 1 calc R . . .
C11 C 0.6159(2) 0.43007(18) 0.09621(12) 0.0183(3) Uani 1 1 d . . . .
H11A H 0.724713 0.450036 0.069911 0.022 Uiso 1 1 calc R . . .
H11B H 0.590130 0.509046 0.121434 0.022 Uiso 1 1 calc R . . .
C12 C 0.4642(2) 0.33485(17) 0.03401(12) 0.0172(3) Uani 1 1 d . . . .
C13 C 0.4634(2) 0.31009(19) -0.04901(12) 0.0201(4) Uani 1 1 d . . . .
H13 H 0.562843 0.351953 -0.070518 0.024 Uiso 1 1 calc R . . .
C14 C 0.3117(3) 0.2219(2) -0.09923(12) 0.0218(4) Uani 1 1 d . . . .
C15 C 0.1661(3) 0.16287(19) -0.06794(12) 0.0222(4) Uani 1 1 d . . . .
H15 H 0.061223 0.103390 -0.102300 0.027 Uiso 1 1 calc R . . .
C16 C 0.1792(2) 0.19408(17) 0.01590(12) 0.0175(3) Uani 1 1 d . . . .
C17 C 0.0262(2) 0.13995(17) 0.05864(12) 0.0174(3) Uani 1 1 d . . . .
C21 C 0.3489(2) 0.01361(17) 0.16673(12) 0.0179(3) Uani 1 1 d . . . .
H21A H 0.400990 -0.053707 0.157914 0.021 Uiso 1 1 calc R . . .
H21B H 0.271829 -0.005643 0.116423 0.021 Uiso 1 1 calc R . . .
C22 C 0.2417(2) 0.01827(16) 0.23667(11) 0.0156(3) Uani 1 1 d . . . .
C23 C 0.1797(2) -0.08164(16) 0.26543(11) 0.0169(3) Uani 1 1 d . . . .
H23 H 0.201939 -0.158351 0.241021 0.020 Uiso 1 1 calc R . . .
C24 C 0.0844(2) -0.06486(17) 0.33090(12) 0.0177(3) Uani 1 1 d . . . .
C25 C 0.0504(2) 0.04721(17) 0.36612(11) 0.0166(3) Uani 1 1 d . . . .
H25 H -0.016044 0.058829 0.410767 0.020 Uiso 1 1 calc R . . .
C26 C 0.1176(2) 0.14048(16) 0.33321(11) 0.0148(3) Uani 1 1 d . . . .
C27 C 0.0958(2) 0.26939(17) 0.36775(11) 0.0161(3) Uani 1 1 d . . . .
C31 C 0.5936(3) 0.46088(18) 0.40049(12) 0.0190(3) Uani 1 1 d . . . .
H31A H 0.700208 0.493822 0.440905 0.023 Uiso 1 1 calc R . . .
H31B H 0.491901 0.414520 0.422617 0.023 Uiso 1 1 calc R . . .
C32 C 0.5581(2) 0.56880(18) 0.38574(11) 0.0161(3) Uani 1 1 d . . . .
C33 C 0.6272(2) 0.69229(18) 0.43852(11) 0.0188(3) Uani 1 1 d . . . .
H33 H 0.705813 0.714626 0.486092 0.023 Uiso 1 1 calc R . . .
C34 C 0.5782(3) 0.78295(18) 0.41991(11) 0.0191(3) Uani 1 1 d . . . .
C35 C 0.4616(2) 0.75010(17) 0.35186(11) 0.0178(3) Uani 1 1 d . . . .
H35 H 0.423786 0.810915 0.339875 0.021 Uiso 1 1 calc R . . .
C36 C 0.4016(2) 0.62409(16) 0.30146(11) 0.0138(3) Uani 1 1 d . . . .
C37 C 0.2765(2) 0.57649(17) 0.22355(11) 0.0152(3) Uani 1 1 d . . . .
O1W O 0.1777(3) 0.59834(18) 0.45081(12) 0.0398(4) Uani 1 1 d . . . .
H1WA H 0.130(4) 0.515(3) 0.424(2) 0.060 Uiso 1 1 d R . . .
H1WB H 0.108(5) 0.619(3) 0.492(2) 0.074(12) Uiso 1 1 d . . . .
O3W O 0.8703(9) 0.2962(6) -0.0705(4) 0.0515(15) Uiso 0.38 1 d . P A 2
O2W O 0.9400(8) 0.3682(5) -0.0503(3) 0.0910(16) Uani 0.62 1 d . P B 1
O4W O 0.9130(9) 0.4615(7) -0.0474(4) 0.0499(15) Uiso 0.33 1 d . P C -4
O5W O 0.897(2) 0.5635(15) -0.0272(9) 0.069(4) Uiso 0.17 1 d . P D 2

loop_
_atom_site_aniso_label
_atom_site_aniso_U_11
_atom_site_aniso_U_22
_atom_site_aniso_U_33
_atom_site_aniso_U_23
_atom_site_aniso_U_13
_atom_site_aniso_U_12
Eu 0.00926(4) 0.01180(4) 0.01806(5) 0.00584(3) 0.00169(3) 0.00468(3)
Cl1 0.0263(3) 0.0483(3) 0.0188(2) 0.0111(2) 0.00082(19) 0.0032(2)
Cl2 0.0337(3) 0.0152(2) 0.0286(2) 0.01136(19) 0.0064(2) 0.00307(18)
Cl3 0.0326(3) 0.0206(2) 0.0271(3) -0.00485(19) -0.0074(2) 0.0104(2)
O11 0.0121(6) 0.0176(6) 0.0217(7) 0.0056(5) 0.0036(5) 0.0030(5)
O12 0.0105(6) 0.0252(7) 0.0245(7) -0.0039(6) 0.0034(5) 0.0026(5)
O21 0.0201(6) 0.0149(6) 0.0295(7) 0.0089(6) 0.0096(5) 0.0100(5)
O22 0.0261(7) 0.0236(7) 0.0230(7) 0.0062(6) 0.0092(6) 0.0137(6)
O31 0.0248(7) 0.0152(6) 0.0215(7) 0.0025(5) -0.0073(5) 0.0091(5)
O32 0.0278(7) 0.0166(6) 0.0258(7) 0.0054(5) -0.0078(6) 0.0104(6)
N1 0.0104(6) 0.0169(7) 0.0201(7) 0.0080(6) 0.0005(5) 0.0034(5)
N4 0.0126(6) 0.0169(7) 0.0221(8) 0.0079(6) 0.0043(6) 0.0073(5)
N7 0.0134(7) 0.0192(7) 0.0215(8) 0.0096(6) 0.0012(6) 0.0069(6)
N11 0.0110(6) 0.0149(7) 0.0208(8) 0.0060(6) 0.0023(5) 0.0038(5)
N21 0.0137(7) 0.0117(6) 0.0196(7) 0.0053(6) 0.0028(5) 0.0058(5)
N31 0.0122(6) 0.0168(7) 0.0153(7) 0.0075(6) 0.0009(5) 0.0049(5)
C2 0.0135(8) 0.0230(9) 0.0280(10) 0.0100(8) 0.0070(7) 0.0092(7)
C3 0.0176(8) 0.0199(9) 0.0251(10) 0.0080(7) 0.0090(7) 0.0102(7)
C5 0.0161(8) 0.0224(9) 0.0305(10) 0.0122(8) 0.0009(7) 0.0102(7)
C6 0.0160(8) 0.0232(9) 0.0278(10) 0.0137(8) -0.0009(7) 0.0082(7)
C8 0.0111(7) 0.0239(9) 0.0256(10) 0.0106(8) -0.0018(7) 0.0045(7)
C9 0.0106(7) 0.0205(9) 0.0240(9) 0.0098(7) 0.0003(6) 0.0022(6)
C11 0.0126(8) 0.0187(8) 0.0230(9) 0.0105(7) 0.0015(6) 0.0013(6)
C12 0.0131(8) 0.0171(8) 0.0224(9) 0.0087(7) 0.0023(6) 0.0045(6)
C13 0.0159(8) 0.0234(9) 0.0216(9) 0.0107(8) 0.0031(7) 0.0046(7)
C14 0.0196(9) 0.0266(10) 0.0180(9) 0.0071(8) 0.0018(7) 0.0070(7)
C15 0.0142(8) 0.0240(10) 0.0226(9) 0.0043(8) -0.0004(7) 0.0029(7)
C16 0.0110(7) 0.0169(8) 0.0227(9) 0.0042(7) 0.0020(6) 0.0051(6)
C17 0.0112(7) 0.0139(8) 0.0240(9) 0.0018(7) 0.0042(6) 0.0052(6)
C21 0.0183(8) 0.0145(8) 0.0245(9) 0.0076(7) 0.0067(7) 0.0093(7)
C22 0.0140(7) 0.0126(7) 0.0203(9) 0.0050(6) 0.0015(6) 0.0056(6)
C23 0.0165(8) 0.0120(7) 0.0204(9) 0.0037(7) -0.0005(6) 0.0048(6)
C24 0.0172(8) 0.0128(8) 0.0214(9) 0.0069(7) -0.0003(7) 0.0020(6)
C25 0.0158(8) 0.0152(8) 0.0185(8) 0.0056(7) 0.0023(6) 0.0051(6)
C26 0.0122(7) 0.0137(7) 0.0184(8) 0.0042(6) -0.0001(6) 0.0055(6)
C27 0.0120(7) 0.0150(8) 0.0209(9) 0.0045(7) 0.0014(6) 0.0060(6)
C31 0.0186(8) 0.0209(9) 0.0198(9) 0.0101(7) -0.0012(7) 0.0068(7)
C32 0.0141(8) 0.0207(8) 0.0148(8) 0.0081(7) 0.0006(6) 0.0056(6)
C33 0.0158(8) 0.0250(9) 0.0139(8) 0.0049(7) -0.0006(6) 0.0068(7)
C34 0.0185(8) 0.0177(8) 0.0166(8) 0.0005(7) 0.0013(7) 0.0061(7)
C35 0.0179(8) 0.0172(8) 0.0189(9) 0.0051(7) 0.0011(7) 0.0079(7)
C36 0.0124(7) 0.0145(7) 0.0156(8) 0.0063(6) 0.0026(6) 0.0052(6)
C37 0.0137(7) 0.0161(8) 0.0166(8) 0.0055(7) 0.0015(6) 0.0064(6)
O1W 0.0384(10) 0.0304(9) 0.0401(10) 0.0010(8) 0.0145(8) 0.0094(8)
O2W 0.122(5) 0.078(4) 0.061(3) 0.026(3) 0.018(3) 0.017(3)

loop_
_atom_type_symbol
_atom_type_description
_atom_type_scat_dispersion_real
_atom_type_scat_dispersion_imag
_atom_type_scat_source
C C 0.0033 0.0016 'International Tables Vol C Tables 4.2.6.8 and 6.1.1.4'
H H 0.0000 0.0000 'International Tables Vol C Tables 4.2.6.8 and 6.1.1.4'
Cl Cl 0.1484 0.1585 'International Tables Vol C Tables 4.2.6.8 and 6.1.1.4'
Eu Eu -0.1578 3.6682 'International Tables Vol C Tables 4.2.6.8 and 6.1.1.4'
N N 0.0061 0.0033 'International Tables Vol C Tables 4.2.6.8 and 6.1.1.4'
O O 0.0106 0.0060 'International Tables Vol C Tables 4.2.6.8 and 6.1.1.4'

loop_
_exptl_crystal_face_index_h
_exptl_crystal_face_index_k
_exptl_crystal_face_index_l
_exptl_crystal_face_perp_dist
-1.00 1.00 0.00 0.0900
0.00 0.00 -1.00 0.0250
0.00 0.00 1.00 0.0340
0.00 1.00 0.00 0.0420
0.00 -1.00 0.00 0.0740
1.00 -2.00 2.00 0.0710
-1.00 2.00 -2.00 0.0820
-2.00 1.00 1.00 0.1110
2.00 -1.00 0.00 0.1390
-2.00 1.00 -2.00 0.1020

loop_
_geom_angle_atom_site_label_1
_geom_angle_atom_site_label_2
_geom_angle_atom_site_label_3
_geom_angle
O11 Eu O21 86.74(5)
O11 Eu O31 82.64(5)
O11 Eu N1 123.69(5)
O11 Eu N4 93.59(5)
O11 Eu N7 152.98(5)
O11 Eu N11 64.66(5)
O11 Eu N21 71.49(5)
O11 Eu N31 139.32(5)
O21 Eu N1 149.17(5)
O21 Eu N4 122.15(5)
O21 Eu N7 90.67(5)
O21 Eu N11 142.43(5)
O21 Eu N21 63.49(4)
O21 Eu N31 68.35(5)
O31 Eu O21 84.15(5)
O31 Eu N1 94.20(5)
O31 Eu N4 153.31(5)
O31 Eu N7 123.87(5)
O31 Eu N11 69.14(5)
O31 Eu N21 138.89(5)
O31 Eu N31 63.90(5)
N1 Eu N7 64.75(5)
N4 Eu N1 65.93(5)
N4 Eu N7 65.29(5)
N11 Eu N1 61.95(5)
N11 Eu N4 85.31(5)
N11 Eu N7 125.94(5)
N11 Eu N21 122.66(5)
N11 Eu N31 117.96(5)
N21 Eu N1 126.66(5)
N21 Eu N4 62.07(5)
N21 Eu N7 83.30(5)
N31 Eu N1 83.24(5)
N31 Eu N4 126.71(5)
N31 Eu N7 62.39(5)
N31 Eu N21 119.35(5)
C17 O11 Eu 126.92(11)
C27 O21 Eu 126.79(11)
C37 O31 Eu 127.54(11)
C2 N1 Eu 113.66(10)
C9 N1 Eu 108.19(11)
C9 N1 C2 110.84(14)
C11 N1 Eu 106.81(10)
C11 N1 C2 108.76(15)
C11 N1 C9 108.39(14)
C3 N4 Eu 106.13(10)
C3 N4 C5 110.81(14)
C5 N4 Eu 115.44(11)
C21 N4 Eu 106.10(10)
C21 N4 C3 108.51(15)
C21 N4 C5 109.55(15)
C6 N7 Eu 106.15(11)
C6 N7 C8 110.54(14)
C6 N7 C31 110.07(15)
C8 N7 Eu 115.09(11)
C31 N7 Eu 105.58(10)
C31 N7 C8 109.23(15)
C12 N11 Eu 122.90(12)
C16 N11 Eu 117.84(12)
C16 N11 C12 119.26(17)
C22 N21 Eu 121.38(12)
C26 N21 Eu 119.72(11)
C26 N21 C22 118.90(15)
C32 N31 Eu 122.27(12)
C36 N31 Eu 118.70(11)
C36 N31 C32 119.01(16)
N1 C2 H2A 108.7
N1 C2 H2B 108.7
N1 C2 C3 114.13(15)
H2A C2 H2B 107.6
C3 C2 H2A 108.7
C3 C2 H2B 108.7
N4 C3 C2 112.26(16)
N4 C3 H3A 109.2
N4 C3 H3B 109.2
C2 C3 H3A 109.2
C2 C3 H3B 109.2
H3A C3 H3B 107.9
N4 C5 H5A 108.8
N4 C5 H5B 108.8
N4 C5 C6 113.84(14)
H5A C5 H5B 107.7
C6 C5 H5A 108.8
C6 C5 H5B 108.8
N7 C6 C5 112.15(16)
N7 C6 H6A 109.2
N7 C6 H6B 109.2
C5 C6 H6A 109.2
C5 C6 H6B 109.2
H6A C6 H6B 107.9
N7 C8 H8A 108.8
N7 C8 H8B 108.8
N7 C8 C9 113.76(15)
H8A C8 H8B 107.7
C9 C8 H8A 108.8
C9 C8 H8B 108.8
N1 C9 C8 111.62(15)
N1 C9 H9A 109.3
N1 C9 H9B 109.3
C8 C9 H9A 109.3
C8 C9 H9B 109.3
H9A C9 H9B 108.0
N1 C11 H11A 109.8
N1 C11 H11B 109.8
N1 C11 C12 109.19(15)
H11A C11 H11B 108.3
C12 C11 H11A 109.8
C12 C11 H11B 109.8
N11 C12 C11 114.14(16)
N11 C12 C13 122.19(17)
C13 C12 C11 123.66(16)
C12 C13 H13 121.4
C14 C13 C12 117.26(17)
C14 C13 H13 121.4
C13 C14 Cl1 118.81(15)
C15 C14 Cl1 119.81(16)
C15 C14 C13 121.38(18)
C14 C15 H15 121.4
C14 C15 C16 117.16(18)
C16 C15 H15 121.4
N11 C16 C15 122.66(17)
N11 C16 C17 114.74(16)
C15 C16 C17 122.60(16)
O11 C17 C16 115.03(15)
O12 C17 O11 127.15(18)
O12 C17 C16 117.80(18)
N4 C21 H21A 109.9
N4 C21 H21B 109.9
N4 C21 C22 108.84(15)
H21A C21 H21B 108.3
C22 C21 H21A 109.9
C22 C21 H21B 109.9
N21 C22 C21 114.68(15)
N21 C22 C23 122.30(17)
C23 C22 C21 123.02(16)
C22 C23 H23 121.3
C24 C23 C22 117.38(16)
C24 C23 H23 121.3
C23 C24 Cl2 118.81(14)
C23 C24 C25 121.24(17)
C25 C24 Cl2 119.92(15)
C24 C25 H25 121.5
C26 C25 C24 116.94(17)
C26 C25 H25 121.5
N21 C26 C25 123.24(16)
N21 C26 C27 114.36(15)
C25 C26 C27 122.38(16)
O21 C27 C26 115.01(16)
O22 C27 O21 126.69(17)
O22 C27 C26 118.28(16)
N7 C31 H31A 109.7
N7 C31 H31B 109.7
N7 C31 C32 109.77(15)
H31A C31 H31B 108.2
C32 C31 H31A 109.7
C32 C31 H31B 109.7
N31 C32 C31 114.69(16)
N31 C32 C33 121.92(17)
C33 C32 C31 123.39(17)
C32 C33 H33 121.0
C32 C33 C34 117.95(17)
C34 C33 H33 121.0
C33 C34 Cl3 119.75(15)
C35 C34 Cl3 119.25(15)
C35 C34 C33 120.97(17)
C34 C35 H35 121.5
C34 C35 C36 117.04(17)
C36 C35 H35 121.5
N31 C36 C35 123.00(17)
N31 C36 C37 114.83(15)
C35 C36 C37 122.17(15)
O31 C37 C36 114.96(15)
O32 C37 O31 126.48(17)
O32 C37 C36 118.55(16)
H1WA O1W H1WB 107(3)

loop_
_geom_bond_atom_site_label_1
_geom_bond_atom_site_label_2
_geom_bond_distance
Eu O11 2.3536(13)
Eu O21 2.4207(13)
Eu O31 2.3831(13)
Eu N1 2.6958(15)
Eu N4 2.6764(15)
Eu N7 2.7164(16)
Eu N11 2.5474(16)
Eu N21 2.5533(15)
Eu N31 2.5497(15)
Cl1 C14 1.732(2)
Cl2 C24 1.7307(18)
Cl3 C34 1.7284(19)
O11 C17 1.274(2)
O12 C17 1.228(2)
O21 C27 1.269(2)
O22 C27 1.235(2)
O31 C37 1.268(2)
O32 C37 1.230(2)
N1 C2 1.507(2)
N1 C9 1.481(2)
N1 C11 1.478(2)
N4 C3 1.484(2)
N4 C5 1.498(2)
N4 C21 1.481(2)
N7 C6 1.480(2)
N7 C8 1.501(2)
N7 C31 1.483(3)
N11 C12 1.342(2)
N11 C16 1.333(2)
N21 C22 1.344(2)
N21 C26 1.340(2)
N31 C32 1.344(2)
N31 C36 1.337(2)
C2 H2A 0.9900
C2 H2B 0.9900
C2 C3 1.524(3)
C3 H3A 0.9900
C3 H3B 0.9900
C5 H5A 0.9900
C5 H5B 0.9900
C5 C6 1.522(3)
C6 H6A 0.9900
C6 H6B 0.9900
C8 H8A 0.9900
C8 H8B 0.9900
C8 C9 1.522(3)
C9 H9A 0.9900
C9 H9B 0.9900
C11 H11A 0.9900
C11 H11B 0.9900
C11 C12 1.496(3)
C12 C13 1.388(3)
C13 H13 0.9500
C13 C14 1.385(3)
C14 C15 1.378(3)
C15 H15 0.9500
C15 C16 1.388(3)
C16 C17 1.521(3)
C21 H21A 0.9900
C21 H21B 0.9900
C21 C22 1.502(3)
C22 C23 1.392(2)
C23 H23 0.9500
C23 C24 1.382(3)
C24 C25 1.393(3)
C25 H25 0.9500
C25 C26 1.379(2)
C26 C27 1.525(2)
C31 H31A 0.9900
C31 H31B 0.9900
C31 C32 1.502(3)
C32 C33 1.381(3)
C33 H33 0.9500
C33 C34 1.390(3)
C34 C35 1.376(3)
C35 H35 0.9500
C35 C36 1.389(2)
C36 C37 1.516(2)
O1W H1WA 0.90(3)
O1W H1WB 0.93(4)
